data_7232626
loop_
_publ_author_name
'Emerson, Adrian J.'
'Knowles, Gregory P.'
'Chaffee, Alan L.'
'Batten, Stuart R.'
'Turner, David R.'

_publ_section_title
;
 p-Xylylenediamine derived ligands as flexible connectors in the design of
 porous coordination polymers
;
_journal_issue 19
_journal_name_full CrystEngComm
_journal_page_first 3074
_journal_paper_doi 10.1039/C9CE00371A
_journal_volume 21
_journal_year 2019
_chemical_formula_moiety 'C20 H18 Cu N O5'
_chemical_formula_sum 'C20 H18 Cu N O5'
_chemical_formula_weight 415.89
_space_group_crystal_system monoclinic
_space_group_IT_number 15
_space_group_name_Hall '-C 2yc'
_space_group_name_H-M_alt 'C 1 2/c 1'
_symmetry_space_group_name_Hall '-C 2yc'
_symmetry_space_group_name_H-M 'C 1 2/c 1'
_atom_sites_solution_hydrogens mixed
_atom_sites_solution_primary dual
_audit_creation_date 2018-12-05
_audit_creation_method
;
Olex2 1.2
(compiled 2018.05.29 svn.r3508 for OlexSys, GUI svn.r5506)
;
_audit_update_record
;
2018-12-05 deposited with the CCDC.    2019-04-17 downloaded from the CCDC.
;
_cell_angle_alpha 90
_cell_angle_beta 93.12(3)
_cell_angle_gamma 90
_cell_formula_units_Z 8
_cell_length_a 16.204(4)
_cell_length_b 13.645(5)
_cell_length_c 22.195(4)
_cell_measurement_reflns_used 3347
_cell_measurement_temperature 100(2)
_cell_measurement_theta_max 23.255
_cell_measurement_theta_min 1.952
_cell_volume 4900(2)
_computing_cell_refinement 'XDS (Kabsch, 1993)'
_computing_data_collection 'BluIce (McPhillips, 2002)'
_computing_data_reduction 'XDS (Kabsch, 1993)'
_computing_molecular_graphics 'Olex2 (Dolomanov et al., 2009)'
_computing_publication_material 'Olex2 (Dolomanov et al., 2009)'
_computing_structure_refinement 'SHELXL-2018 (Sheldrick, 2015)'
_computing_structure_solution 'SHELXT-2018 (Sheldrick, 2015)'
_diffrn_ambient_temperature 100
_diffrn_measured_fraction_theta_full 0.950
_diffrn_measured_fraction_theta_max 0.950
_diffrn_measurement_device_type 'ADSC Quantum 315r'
_diffrn_measurement_method 'Phi Scan'
_diffrn_radiation_monochromator 'Silicon Double Crystal'
_diffrn_radiation_type Synchrotron
_diffrn_radiation_wavelength 0.7108
_diffrn_reflns_av_R_equivalents 0.3138
_diffrn_reflns_av_unetI/netI 0.1729
_diffrn_reflns_Laue_measured_fraction_full 0.950
_diffrn_reflns_Laue_measured_fraction_max 0.950
_diffrn_reflns_limit_h_max 17
_diffrn_reflns_limit_h_min -17
_diffrn_reflns_limit_k_max 15
_diffrn_reflns_limit_k_min -15
_diffrn_reflns_limit_l_max 24
_diffrn_reflns_limit_l_min -24
_diffrn_reflns_number 19498
_diffrn_reflns_point_group_measured_fraction_full 0.950
_diffrn_reflns_point_group_measured_fraction_max 0.950
_diffrn_reflns_theta_full 23.258
_diffrn_reflns_theta_max 23.258
_diffrn_reflns_theta_min 1.953
_diffrn_source 'MX2 Beamline Australian Synchrotron'
_exptl_absorpt_coefficient_mu 0.915
_exptl_absorpt_correction_type none
_exptl_crystal_colour 'clear dark blue'
_exptl_crystal_colour_lustre clear
_exptl_crystal_colour_modifier dark
_exptl_crystal_colour_primary blue
_exptl_crystal_density_diffrn 1.127
_exptl_crystal_density_method 'not measured'
_exptl_crystal_description block
_exptl_crystal_F_000 1712
_exptl_crystal_recrystallization_method 'From reaction mixture'
_exptl_crystal_size_max 0.02
_exptl_crystal_size_mid 0.01
_exptl_crystal_size_min 0.005
_platon_squeeze_details
;
TITL 2 P -1 R = New: C2/c
CELL   16.2040   13.6450   22.1950     90.00     93.12     90.00
SPGR C2/c
# Solvent Accessible Volume =      1504
# Electrons Found in S.A.V. =       289
# Note: Atoms in Void as Cxxx and Qxxx all others
Q101 0.758 0.271 0.489 !       3.39 eA-3
C102 0.500 0.297 0.250 !       2.98 eA-3
Q103 0.577 0.076 0.083 !       2.58 eA-3
Q104 0.861 0.345 0.487 !       2.03 eA-3
C105 0.561 0.321 0.258 !       1.90 eA-3
C106 0.083 0.858 0.248 !       1.71 eA-3
C107 0.583 0.358 0.248 !       1.71 eA-3
C108 0.425 0.159 0.406 !       1.70 eA-3
C109 0.450 0.111 0.423 !       1.55 eA-3
C110 0.514 0.035 0.406 !       1.55 eA-3
C111 0.396 0.340 0.267 !       1.47 eA-3
C112 0.478 0.078 0.411 !       1.46 eA-3
Q113 0.228 0.375 0.015 !       1.37 eA-3
C114 0.993 0.453 0.321 !       1.34 eA-3
C115 0.497 0.127 0.242 !       1.32 eA-3
C116 0.429 0.204 0.288 !       1.24 eA-3
Q117 0.878 0.495 0.443 !       1.24 eA-3
C118 0.034 0.486 0.158 !       1.23 eA-3
C119 0.533 0.187 0.261 !       1.18 eA-3
C120 0.436 0.262 0.317 !       1.18 eA-3
C121 0.385 0.294 0.304 !       1.17 eA-3
C122 0.564 0.139 0.175 !       1.13 eA-3
C123 0.500 0.188 0.255 !       1.11 eA-3
C124 0.581 0.267 0.212 !       1.11 eA-3
C125 0.621 0.235 0.163 !       1.06 eA-3
C126 0.494 0.014 0.161 !       1.04 eA-3
Q127 0.377 0.174 0.336 !       1.01 eA-3
Q128 0.429 0.329 0.040 !       0.99 eA-3
C129 0.406 0.215 0.329 !       0.99 eA-3
C130 0.936 0.374 0.309 !       0.98 eA-3
C131 0.513 0.243 0.307 !       0.97 eA-3
C132 0.372 0.236 0.313 !       0.97 eA-3
C133 0.624 0.282 0.175 !       0.97 eA-3
C134 0.504 0.201 0.282 !       0.95 eA-3
Q135 0.084 0.437 0.086 !       0.95 eA-3
C136 0.987 0.385 0.319 !       0.95 eA-3
C137 0.629 0.372 0.264 !       0.94 eA-3
C138 0.535 0.239 0.171 !       0.94 eA-3
Q139 0.672 0.058 0.429 !       0.90 eA-3
Q140 0.705 0.157 0.388 !       0.90 eA-3
C141 0.546 0.047 0.163 !       0.90 eA-3
C142 0.040 0.424 0.162 !       0.89 eA-3
Q143 0.083 0.174 0.365 !       0.88 eA-3
Q144 0.549 0.308 0.490 !       0.88 eA-3
Q145 0.145 0.279 0.012 !       0.87 eA-3
C146 0.973 0.485 0.223 !       0.86 eA-3
C147 0.446 0.293 0.296 !       0.86 eA-3
C148 0.474 0.154 0.282 !       0.84 eA-3
C149 0.548 0.144 0.135 !       0.82 eA-3
C150 0.554 0.250 0.282 !       0.81 eA-3
C151 0.500 0.031 0.249 !       0.80 eA-3
Q152 0.140 0.205 0.320 !       0.79 eA-3
C153 0.527 0.078 0.142 !       0.79 eA-3
Q154 0.424 0.472 0.371 !       0.79 eA-3
Q155 0.388 0.438 0.101 !       0.79 eA-3
C156 0.479 0.157 0.218 !       0.79 eA-3
C157 0.012 0.436 0.232 !       0.77 eA-3
C158 0.942 0.471 0.315 !       0.77 eA-3
C159 0.556 0.201 0.136 !       0.76 eA-3
C160 0.989 0.437 0.263 !       0.76 eA-3
C161 0.114 0.452 0.391 !       0.75 eA-3
C162 0.337 0.265 0.360 !       0.75 eA-3
Q163 0.539 0.395 0.452 !       0.75 eA-3
C164 0.076 0.358 0.157 !       0.75 eA-3
Q165 0.356 0.391 0.031 !       0.74 eA-3
Q166 0.342 0.067 0.106 !       0.73 eA-3
Q167 0.292 0.143 0.140 !       0.72 eA-3
Q168 0.644 0.098 0.421 !       0.72 eA-3
Q169 0.579 0.093 0.035 !       0.71 eA-3
C170 0.950 0.496 0.201 !       0.71 eA-3
C171 0.672 0.267 0.117 !       0.71 eA-3
Q172 0.410 0.062 0.091 !       0.70 eA-3
C173 0.657 0.357 0.237 !       0.70 eA-3
Q174 0.710 0.080 0.291 !       0.69 eA-3
Q175 0.171 0.139 0.264 !       0.69 eA-3
Q176 0.734 0.067 0.428 !       0.69 eA-3
C177 0.508 0.310 0.302 !       0.68 eA-3
C178 0.032 0.406 0.255 !       0.68 eA-3
Q179 0.667 0.330 0.466 !       0.68 eA-3
Q180 0.599 0.016 0.376 !       0.68 eA-3
C181 0.501 0.078 0.178 !       0.67 eA-3
C182 0.429 0.141 0.297 !       0.67 eA-3
Q183 0.277 0.199 0.109 !       0.67 eA-3
C184 0.473 0.093 0.089 !       0.67 eA-3
Q185 0.545 0.388 0.307 !       0.67 eA-3
Q186 0.702 0.053 0.199 !       0.67 eA-3
Q187 0.066 0.188 0.417 !       0.66 eA-3
Q188 0.407 0.488 0.411 !       0.66 eA-3
Q189 0.288 0.095 0.159 !       0.66 eA-3
C190 0.960 0.482 0.276 !       0.66 eA-3
Q191 0.364 0.467 0.432 !       0.66 eA-3
Q192 0.298 0.030 0.219 !       0.65 eA-3
Q193 0.803 0.481 0.282 !       0.65 eA-3
Q194 0.336 0.268 0.290 !       0.65 eA-3
Q195 0.279 0.061 0.261 !       0.65 eA-3
Q196 0.680 0.218 0.152 !       0.65 eA-3
Q197 0.111 0.484 0.337 !       0.65 eA-3
Q198 0.909 0.456 0.204 !       0.64 eA-3
C199 0.499 0.469 0.255 !       0.64 eA-3
;
_refine_diff_density_max 2.789
_refine_diff_density_min -1.076
_refine_diff_density_rms 0.163
_refine_ls_extinction_method none
_refine_ls_goodness_of_fit_ref 1.131
_refine_ls_hydrogen_treatment mixed
_refine_ls_matrix_type full
_refine_ls_number_parameters 252
_refine_ls_number_reflns 3347
_refine_ls_number_restraints 3
_refine_ls_restrained_S_all 1.133
_refine_ls_R_factor_all 0.1669
_refine_ls_R_factor_gt 0.1361
_refine_ls_shift/su_max 0.000
_refine_ls_shift/su_mean 0.000
_refine_ls_structure_factor_coef Fsqd
_refine_ls_weighting_details 'w=1/[\s^2^(Fo^2^)+(0.2000P)^2^] where P=(Fo^2^+2Fc^2^)/3'
_refine_ls_weighting_scheme calc
_refine_ls_wR_factor_gt 0.3374
_refine_ls_wR_factor_ref 0.3617
_reflns_Friedel_coverage 0.000
_reflns_number_gt 2086
_reflns_number_total 3347
_reflns_threshold_expression 'I > 2\s(I)'
_cod_data_source_file c9ce00371a2.cif
_cod_data_source_block 2
_cod_depositor_comments 'Adding full bibliography for 7232624--7232630.cif.'
_cod_database_code 7232626
_shelx_shelxl_version_number 2018/3
_shelx_space_group_comment
;
The symmetry employed for this shelxl refinement is uniquely defined
by the following loop, which should always be used as a source of
symmetry information in preference to the above space-group names.
They are only intended as comments.
;
_shelx_estimated_absorpt_t_max 0.995
_shelx_estimated_absorpt_t_min 0.982
_olex2_refinement_description
;
1. Fixed Uiso
 At 1.2 times of:
  All C(H) groups, All C(H,H) groups
2. Restrained distances
 H5B-O5
 0.84 with sigma of 0.002
 H5A-O5
 0.84 with sigma of 0.002
 H5B-H5A
 1.4 with sigma of 0.04
3.a Secondary CH2 refined with riding coordinates:
 C1(H1A,H1B), C5(H5C,H5D), C13(H13A,H13B)
3.b Aromatic/amide H refined with riding coordinates:
 C3(H3), C4(H4), C7(H7), C8(H8), C9(H9), C11(H11), C15(H15), C16(H16),
 C17(H17), C19(H19)
;
_platon_squeeze_void_probe_radius 1.20
_olex2_submission_special_instructions 'No special instructions were received'

loop_
_space_group_symop_operation_xyz
'x, y, z'
'-x, y, -z+1/2'
'x+1/2, y+1/2, z'
'-x+1/2, y+1/2, -z+1/2'
'-x, -y, -z'
'x, -y, z-1/2'
'-x+1/2, -y+1/2, -z'
'x+1/2, -y+1/2, z-1/2'

loop_
_atom_site_label
_atom_site_type_symbol
_atom_site_fract_x
_atom_site_fract_y
_atom_site_fract_z
_atom_site_U_iso_or_equiv
_atom_site_adp_type
_atom_site_occupancy
_atom_site_site_symmetry_order
_atom_site_calc_flag
_atom_site_refinement_flags_posn
Cu1 Cu -0.69725(8) -0.18172(10) 0.48660(5) 0.0644(7) Uani 1 1 d .
O1 O -0.7049(5) -0.2492(7) 0.4086(3) 0.079(2) Uani 1 1 d .
O2 O -0.7932(4) -0.3664(6) 0.4302(3) 0.074(2) Uani 1 1 d .
O3 O -0.6998(4) -0.6138(5) 0.0380(3) 0.070(2) Uani 1 1 d .
O4 O -0.6074(5) -0.7275(6) 0.0168(3) 0.0686(19) Uani 1 1 d .
O5 O -0.6146(7) -0.0666(11) 0.4545(5) 0.119(3) Uani 1 1 d D
H5A H -0.630(4) -0.010(2) 0.444(2) 0.02(2) Uiso 1 1 d D
H5B H -0.592(3) -0.083(4) 0.4228(14) 0.010(17) Uiso 1 1 d D
N1 N -0.6281(6) -0.3162(7) 0.1400(3) 0.070(2) Uani 1 1 d .
C1 C -0.6109(8) -0.2593(9) 0.0874(5) 0.078(3) Uani 1 1 d .
H1A H -0.563898 -0.289325 0.067481 0.094 Uiso 1 1 calc R
H1B H -0.594272 -0.192365 0.100200 0.094 Uiso 1 1 calc R
C2 C -0.6828(8) -0.2527(9) 0.0431(4) 0.076(3) Uani 1 1 d .
C3 C -0.7192(9) -0.3393(9) 0.0155(5) 0.083(4) Uani 1 1 d .
H3 H -0.697895 -0.401680 0.027323 0.099 Uiso 1 1 calc R
C4 C -0.7201(8) -0.1651(9) 0.0246(5) 0.076(3) Uani 1 1 d .
H4 H -0.700081 -0.105713 0.042365 0.092 Uiso 1 1 calc R
C5 C -0.6764(8) -0.2626(9) 0.1835(5) 0.082(4) Uani 1 1 d .
H5C H -0.721588 -0.226685 0.161213 0.098 Uiso 1 1 calc R
H5D H -0.640321 -0.213719 0.204696 0.098 Uiso 1 1 calc R
C6 C -0.7129(8) -0.3280(9) 0.2291(5) 0.076(3) Uani 1 1 d .
C7 C -0.7512(11) -0.4153(13) 0.2119(6) 0.120(6) Uani 1 1 d .
H7 H -0.754098 -0.433326 0.170520 0.144 Uiso 1 1 calc R
C8 C -0.7859(10) -0.4781(12) 0.2544(7) 0.115(5) Uani 1 1 d .
H8 H -0.808446 -0.539863 0.242554 0.137 Uiso 1 1 calc R
C9 C -0.7863(7) -0.4461(10) 0.3151(5) 0.080(3) Uani 1 1 d .
H9 H -0.811620 -0.485123 0.344372 0.096 Uiso 1 1 calc R
C10 C -0.7501(7) -0.3594(9) 0.3314(5) 0.067(3) Uani 1 1 d .
C11 C -0.7139(7) -0.3023(9) 0.2882(5) 0.072(3) Uani 1 1 d .
H11 H -0.688504 -0.242380 0.300663 0.086 Uiso 1 1 calc R
C12 C -0.7498(7) -0.3234(10) 0.3966(5) 0.065(3) Uani 1 1 d .
C13 C -0.5533(7) -0.3615(10) 0.1698(5) 0.076(3) Uani 1 1 d .
H13A H -0.565909 -0.385678 0.210336 0.091 Uiso 1 1 calc R
H13B H -0.508630 -0.312185 0.174617 0.091 Uiso 1 1 calc R
C14 C -0.5256(6) -0.4460(9) 0.1313(4) 0.065(3) Uani 1 1 d .
C15 C -0.4446(9) -0.4558(11) 0.1209(6) 0.101(4) Uani 1 1 d .
H15 H -0.405040 -0.409739 0.136525 0.122 Uiso 1 1 calc R
C16 C -0.4208(8) -0.5361(14) 0.0863(6) 0.114(5) Uani 1 1 d .
H16 H -0.363721 -0.547125 0.081291 0.137 Uiso 1 1 calc R
C17 C -0.4775(9) -0.5985(10) 0.0597(5) 0.086(4) Uani 1 1 d .
H17 H -0.459909 -0.651173 0.035483 0.103 Uiso 1 1 calc R
C18 C -0.5606(6) -0.5849(8) 0.0682(4) 0.058(3) Uani 1 1 d .
C19 C -0.5821(6) -0.5080(8) 0.1030(4) 0.063(3) Uani 1 1 d .
H19 H -0.639106 -0.496555 0.107963 0.076 Uiso 1 1 calc R
C20 C -0.6277(7) -0.6480(8) 0.0376(4) 0.059(3) Uani 1 1 d .

loop_
_atom_site_aniso_label
_atom_site_aniso_U_11
_atom_site_aniso_U_22
_atom_site_aniso_U_33
_atom_site_aniso_U_23
_atom_site_aniso_U_13
_atom_site_aniso_U_12
Cu1 0.0694(11) 0.0786(11) 0.0435(8) 0.0074(6) -0.0129(6) -0.0063(7)
O1 0.090(6) 0.104(6) 0.041(4) 0.004(4) -0.002(3) -0.003(5)
O2 0.054(5) 0.109(6) 0.058(4) -0.010(4) 0.001(4) -0.006(4)
O3 0.061(5) 0.075(5) 0.071(5) -0.023(4) -0.017(4) 0.003(4)
O4 0.076(5) 0.079(5) 0.050(4) -0.003(4) -0.006(3) 0.015(4)
O5 0.097(8) 0.153(11) 0.108(9) 0.001(8) -0.001(6) -0.040(8)
N1 0.079(6) 0.090(6) 0.037(4) -0.009(4) -0.019(4) 0.015(5)
C1 0.085(8) 0.098(9) 0.049(6) -0.010(6) -0.022(5) -0.009(6)
C2 0.103(9) 0.086(9) 0.037(5) -0.008(5) -0.007(5) -0.001(7)
C3 0.119(10) 0.074(8) 0.053(6) 0.005(6) -0.016(7) 0.015(7)
C4 0.100(9) 0.075(8) 0.052(6) -0.012(5) -0.017(6) -0.006(7)
C5 0.104(9) 0.092(9) 0.047(6) -0.012(6) -0.021(6) 0.018(7)
C6 0.093(9) 0.095(9) 0.041(6) -0.017(6) -0.005(5) 0.007(7)
C7 0.169(16) 0.137(13) 0.057(7) -0.034(8) 0.031(8) -0.053(12)
C8 0.139(13) 0.111(12) 0.095(10) -0.033(9) 0.018(9) -0.028(10)
C9 0.080(8) 0.099(9) 0.063(7) -0.007(6) 0.010(6) 0.000(7)
C10 0.057(7) 0.094(8) 0.050(6) -0.003(6) -0.007(5) 0.020(6)
C11 0.065(7) 0.091(8) 0.057(7) -0.010(6) -0.010(5) 0.018(6)
C12 0.053(7) 0.089(8) 0.053(6) 0.006(6) -0.007(5) 0.011(6)
C13 0.071(7) 0.104(9) 0.052(6) -0.014(6) -0.012(5) -0.008(6)
C14 0.051(6) 0.091(8) 0.052(6) 0.009(5) -0.008(5) -0.001(6)
C15 0.089(10) 0.114(11) 0.098(9) -0.045(9) -0.021(7) -0.007(8)
C16 0.058(8) 0.197(17) 0.089(9) -0.028(11) 0.018(7) 0.003(9)
C17 0.101(10) 0.102(9) 0.053(6) -0.019(6) -0.007(6) 0.001(8)
C18 0.058(7) 0.074(7) 0.041(5) -0.008(5) -0.007(4) -0.002(5)
C19 0.059(6) 0.081(7) 0.047(5) 0.001(5) -0.016(5) -0.009(5)
C20 0.078(8) 0.066(7) 0.033(5) -0.005(4) 0.003(5) 0.020(6)

loop_
_atom_type_symbol
_atom_type_description
_atom_type_scat_dispersion_real
_atom_type_scat_dispersion_imag
_atom_type_scat_source
C C 0.0033 0.0016 'International Tables Vol C Tables 4.2.6.8 and 6.1.1.4'
H H 0.0000 0.0000 'International Tables Vol C Tables 4.2.6.8 and 6.1.1.4'
Cu Cu 0.3290 1.2590 'International Tables Vol C Tables 4.2.6.8 and 6.1.1.4'
N N 0.0061 0.0033 'International Tables Vol C Tables 4.2.6.8 and 6.1.1.4'
O O 0.0106 0.0060 'International Tables Vol C Tables 4.2.6.8 and 6.1.1.4'

loop_
_geom_angle_atom_site_label_1
_geom_angle_atom_site_label_2
_geom_angle_atom_site_label_3
_geom_angle
_geom_angle_site_symmetry_1
_geom_angle_site_symmetry_3
O1 Cu1 O2 168.2(3) . 7_346
O1 Cu1 O4 90.9(3) . 6_546
O1 Cu1 O5 93.4(4) . .
O2 Cu1 O4 89.2(3) 7_346 6_546
O2 Cu1 O5 98.3(4) 7_346 .
O3 Cu1 O1 87.9(3) 4_355 .
O3 Cu1 O2 89.7(3) 4_355 7_346
O3 Cu1 O4 168.4(3) 4_355 6_546
O3 Cu1 O5 95.5(4) 4_355 .
O4 Cu1 O5 96.1(4) 6_546 .
C12 O1 Cu1 124.7(7) . .
C12 O2 Cu1 119.7(8) . 7_346
C20 O3 Cu1 126.8(7) . 4_345
C20 O4 Cu1 117.9(7) . 6_545
Cu1 O5 H5A 125(5) . .
Cu1 O5 H5B 112(4) . .
H5A O5 H5B 98(4) . .
C1 N1 C5 113.4(9) . .
C1 N1 C13 113.4(9) . .
C5 N1 C13 111.5(8) . .
N1 C1 H1A 109.0 . .
N1 C1 H1B 109.0 . .
N1 C1 C2 112.9(10) . .
H1A C1 H1B 107.8 . .
C2 C1 H1A 109.0 . .
C2 C1 H1B 109.0 . .
C3 C2 C1 121.2(11) . .
C4 C2 C1 124.1(11) . .
C4 C2 C3 114.7(11) . .
C2 C3 H3 118.9 . .
C4 C3 C2 122.2(11) 7_345 .
C4 C3 H3 118.9 7_345 .
C2 C4 H4 118.5 . .
C3 C4 C2 123.1(11) 7_345 .
C3 C4 H4 118.5 7_345 .
N1 C5 H5C 109.0 . .
N1 C5 H5D 109.0 . .
N1 C5 C6 113.1(10) . .
H5C C5 H5D 107.8 . .
C6 C5 H5C 109.0 . .
C6 C5 H5D 109.0 . .
C7 C6 C5 120.9(10) . .
C11 C6 C5 121.7(11) . .
C11 C6 C7 117.2(12) . .
C6 C7 H7 119.1 . .
C6 C7 C8 121.8(11) . .
C8 C7 H7 119.1 . .
C7 C8 H8 121.0 . .
C7 C8 C9 118.0(13) . .
C9 C8 H8 121.0 . .
C8 C9 H9 120.1 . .
C10 C9 C8 119.7(12) . .
C10 C9 H9 120.1 . .
C9 C10 C11 119.8(10) . .
C9 C10 C12 120.6(11) . .
C11 C10 C12 119.6(12) . .
C6 C11 C10 123.3(12) . .
C6 C11 H11 118.3 . .
C10 C11 H11 118.3 . .
O1 C12 C10 115.3(11) . .
O2 C12 O1 127.3(10) . .
O2 C12 C10 117.3(12) . .
N1 C13 H13A 109.9 . .
N1 C13 H13B 109.9 . .
N1 C13 C14 109.0(8) . .
H13A C13 H13B 108.3 . .
C14 C13 H13A 109.9 . .
C14 C13 H13B 109.9 . .
C15 C14 C13 119.4(10) . .
C15 C14 C19 119.4(11) . .
C19 C14 C13 121.0(10) . .
C14 C15 H15 121.0 . .
C14 C15 C16 118.0(12) . .
C16 C15 H15 121.0 . .
C15 C16 H16 119.1 . .
C17 C16 C15 121.7(13) . .
C17 C16 H16 119.1 . .
C16 C17 H17 120.2 . .
C16 C17 C18 119.6(12) . .
C18 C17 H17 120.2 . .
C17 C18 C20 122.8(10) . .
C19 C18 C17 117.6(10) . .
C19 C18 C20 119.6(10) . .
C14 C19 H19 118.3 . .
C18 C19 C14 123.4(10) . .
C18 C19 H19 118.3 . .
O3 C20 C18 115.4(9) . .
O4 C20 O3 126.6(10) . .
O4 C20 C18 117.9(10) . .

loop_
_geom_bond_atom_site_label_1
_geom_bond_atom_site_label_2
_geom_bond_distance
_geom_bond_site_symmetry_2
Cu1 O1 1.960(8) .
Cu1 O2 1.973(7) 7_346
Cu1 O3 1.959(7) 4_355
Cu1 O4 2.000(8) 6_546
Cu1 O5 2.207(11) .
O1 C12 1.266(14) .
O2 C12 1.206(13) .
O3 C20 1.259(12) .
O4 C20 1.230(11) .
O5 H5A 0.841(2) .
O5 H5B 0.841(2) .
N1 C1 1.443(14) .
N1 C5 1.470(14) .
N1 C13 1.483(14) .
C1 H1A 0.9900 .
C1 H1B 0.9900 .
C1 C2 1.485(16) .
C2 C3 1.443(17) .
C2 C4 1.391(16) .
C3 H3 0.9500 .
C3 C4 1.292(16) 7_345
C4 H4 0.9500 .
C5 H5C 0.9900 .
C5 H5D 0.9900 .
C5 C6 1.495(17) .
C6 C7 1.386(19) .
C6 C11 1.360(15) .
C7 H7 0.9500 .
C7 C8 1.41(2) .
C8 H8 0.9500 .
C8 C9 1.417(17) .
C9 H9 0.9500 .
C9 C10 1.361(16) .
C10 C11 1.388(16) .
C10 C12 1.528(15) .
C11 H11 0.9500 .
C13 H13A 0.9900 .
C13 H13B 0.9900 .
C13 C14 1.518(16) .
C14 C15 1.351(16) .
C14 C19 1.373(14) .
C15 H15 0.9500 .
C15 C16 1.40(2) .
C16 H16 0.9500 .
C16 C17 1.363(19) .
C17 H17 0.9500 .
C17 C18 1.383(16) .
C18 C19 1.359(14) .
C18 C20 1.518(15) .
C19 H19 0.9500 .

loop_
_geom_torsion_atom_site_label_1
_geom_torsion_atom_site_label_2
_geom_torsion_atom_site_label_3
_geom_torsion_atom_site_label_4
_geom_torsion
_geom_torsion_site_symmetry_1
_geom_torsion_site_symmetry_4
Cu1 O1 C12 O2 -1.9(16) . .
Cu1 O1 C12 C10 176.1(6) . .
Cu1 O2 C12 O1 2.6(15) 7_346 .
Cu1 O2 C12 C10 -175.4(7) 7_346 .
Cu1 O3 C20 O4 6.7(15) 4_345 .
Cu1 O3 C20 C18 -170.8(6) 4_345 .
Cu1 O4 C20 O3 -5.5(13) 6_545 .
Cu1 O4 C20 C18 171.9(6) 6_545 .
N1 C1 C2 C3 -60.1(15) . .
N1 C1 C2 C4 120.2(12) . .
N1 C5 C6 C7 -44.6(17) . .
N1 C5 C6 C11 138.9(11) . .
N1 C13 C14 C15 135.0(12) . .
N1 C13 C14 C19 -39.7(14) . .
C1 N1 C5 C6 164.8(9) . .
C1 N1 C13 C14 -73.1(12) . .
C1 C2 C3 C4 -177.5(13) . 7_345
C1 C2 C4 C3 177.5(13) . 7_345
C3 C2 C4 C3 -2(2) . 7_345
C4 C2 C3 C4 2(2) . 7_345
C5 N1 C1 C2 -77.8(12) . .
C5 N1 C13 C14 157.5(9) . .
C5 C6 C7 C8 180.0(14) . .
C5 C6 C11 C10 177.3(10) . .
C6 C7 C8 C9 5(3) . .
C7 C6 C11 C10 1(2) . .
C7 C8 C9 C10 -3(2) . .
C8 C9 C10 C11 0.6(18) . .
C8 C9 C10 C12 179.9(11) . .
C9 C10 C11 C6 0.6(17) . .
C9 C10 C12 O1 170.6(10) . .
C9 C10 C12 O2 -11.2(15) . .
C11 C6 C7 C8 -3(2) . .
C11 C10 C12 O1 -10.1(14) . .
C11 C10 C12 O2 168.1(9) . .
C12 C10 C11 C6 -178.7(10) . .
C13 N1 C1 C2 153.7(10) . .
C13 N1 C5 C6 -65.8(12) . .
C13 C14 C15 C16 178.5(13) . .
C13 C14 C19 C18 -179.8(10) . .
C14 C15 C16 C17 5(2) . .
C15 C14 C19 C18 5.5(17) . .
C15 C16 C17 C18 -2(2) . .
C16 C17 C18 C19 0.4(18) . .
C16 C17 C18 C20 176.8(12) . .
C17 C18 C19 C14 -2.2(15) . .
C17 C18 C20 O3 -164.1(10) . .
C17 C18 C20 O4 18.2(15) . .
C19 C14 C15 C16 -7(2) . .
C19 C18 C20 O3 12.2(13) . .
C19 C18 C20 O4 -165.5(9) . .
C20 C18 C19 C14 -178.6(9) . .

loop_
_platon_squeeze_void_nr
_platon_squeeze_void_average_x
_platon_squeeze_void_average_y
_platon_squeeze_void_average_z
_platon_squeeze_void_volume
_platon_squeeze_void_count_electrons
_platon_squeeze_void_content
1 0.500 0.175 0.250 376 73 ' '
2 0.500 -0.175 0.750 376 73 ' '
3 0.000 0.325 0.750 376 73 ' '
4 0.000 0.675 0.250 376 73 ' '
